data_1558752
loop_
_publ_author_name
'He\&s, Merlin'
'Stennett, Thomas'
'Fantuzzi, Felipe'
'Bertermann, R\"udiger'
'Schock, Marvin'
'Sch\"afer, Marius'
'Thiess, Torsten'
'Braunschweig, Holger'

_publ_section_title
;
 Diverse Ring-Opening Reactions of Rhodium \h4-Azaborete Complexes
;
_journal_name_full 'Chemical Science'
_journal_paper_doi 10.1039/D0SC02283G
_journal_year 2020
_chemical_absolute_configuration unk
_chemical_formula_moiety 'C28 H51 B Cl N P Rh'
_chemical_formula_sum 'C28 H51 B Cl N P Rh'
_chemical_formula_weight 581.83
_space_group_crystal_system monoclinic
_space_group_IT_number 4
_space_group_name_Hall 'P 2yb'
_space_group_name_H-M_alt 'P 1 21 1'
_atom_sites_solution_hydrogens geom
_atom_sites_solution_primary dual
_atom_sites_solution_secondary difmap
_audit_creation_method SHELXL-2017/1
_audit_update_record
;
2020-04-15 deposited with the CCDC.	2020-07-23 downloaded from the CCDC.
;
_cell_angle_alpha 90
_cell_angle_beta 95.737(13)
_cell_angle_gamma 90
_cell_formula_units_Z 4
_cell_length_a 13.155(4)
_cell_length_b 13.567(4)
_cell_length_c 17.300(5)
_cell_measurement_reflns_used 9865
_cell_measurement_temperature 100(2)
_cell_measurement_theta_max 28.34
_cell_measurement_theta_min 2.54
_cell_volume 3072.1(16)
_computing_cell_refinement 'Saint+ ver. V8.37A (Bruker AXS)'
_computing_data_collection 'APEX2 ver. 2014.9 (Bruker AXS)'
_computing_data_reduction 'Saint+ ver. V8.37A (Bruker AXS)'
_computing_molecular_graphics 'ShelXLe (Huebschle et all, 2011)'
_computing_publication_material 'SHELXL-2017/1 (Sheldrick, 2017)'
_computing_structure_refinement 'SHELXL-2017/1 (Sheldrick, 2017)'
_computing_structure_solution 'SHELXT (Sheldrick, 2014)'
_diffrn_ambient_temperature 100(2)
_diffrn_detector 'CCD area detector (Apex2)'
_diffrn_detector_area_resol_mean 8.333
_diffrn_measured_fraction_theta_full 0.999
_diffrn_measured_fraction_theta_max 0.999
_diffrn_measurement_device_type 'Bruker X8-APEX II'
_diffrn_measurement_method '\f and \w scans'
_diffrn_radiation_monochromator 'multi-layer mirror'
_diffrn_radiation_type MoK\a
_diffrn_radiation_wavelength 0.71073
_diffrn_reflns_av_R_equivalents 0.0422
_diffrn_reflns_av_unetI/netI 0.0265
_diffrn_reflns_Laue_measured_fraction_full 0.999
_diffrn_reflns_Laue_measured_fraction_max 0.999
_diffrn_reflns_limit_h_max 16
_diffrn_reflns_limit_h_min -16
_diffrn_reflns_limit_k_max 16
_diffrn_reflns_limit_k_min -16
_diffrn_reflns_limit_l_max 20
_diffrn_reflns_limit_l_min -21
_diffrn_reflns_number 68874
_diffrn_reflns_point_group_measured_fraction_full 0.999
_diffrn_reflns_point_group_measured_fraction_max 0.999
_diffrn_reflns_theta_full 26.000
_diffrn_reflns_theta_max 26.372
_diffrn_reflns_theta_min 1.183
_diffrn_source 'rotating-anode (Nonius FR-591)'
_exptl_absorpt_coefficient_mu 0.711
_exptl_absorpt_correction_T_max 0.7457
_exptl_absorpt_correction_T_min 0.6524
_exptl_absorpt_correction_type multi-scan
_exptl_absorpt_process_details 'SadAbs 2016/2 (Bruker AXS)'
_exptl_crystal_colour orange
_exptl_crystal_density_diffrn 1.258
_exptl_crystal_description block
_exptl_crystal_F_000 1232
_exptl_crystal_size_max 0.375
_exptl_crystal_size_mid 0.283
_exptl_crystal_size_min 0.234
_refine_diff_density_max 0.453
_refine_diff_density_min -0.242
_refine_diff_density_rms 0.046
_refine_ls_abs_structure_details
;
 Refined as an inversion twin.
;
_refine_ls_abs_structure_Flack 0.469(14)
_refine_ls_extinction_method none
_refine_ls_goodness_of_fit_ref 1.037
_refine_ls_hydrogen_treatment constr
_refine_ls_matrix_type full
_refine_ls_number_parameters 624
_refine_ls_number_reflns 12580
_refine_ls_number_restraints 1
_refine_ls_restrained_S_all 1.037
_refine_ls_R_factor_all 0.0189
_refine_ls_R_factor_gt 0.0185
_refine_ls_shift/su_max 0.001
_refine_ls_shift/su_mean 0.000
_refine_ls_structure_factor_coef Fsqd
_refine_ls_weighting_details 'w=1/[\s^2^(Fo^2^)+(0.0240P)^2^+0.7680P] where P=(Fo^2^+2Fc^2^)/3'
_refine_ls_weighting_scheme calc
_refine_ls_wR_factor_gt 0.0475
_refine_ls_wR_factor_ref 0.0477
_reflns_Friedel_coverage 0.916
_reflns_Friedel_fraction_full 1.000
_reflns_Friedel_fraction_max 1.000
_reflns_number_gt 12427
_reflns_number_total 12580
_reflns_threshold_expression 'I > 2\s(I)'
_cod_data_source_file d0sc02283g2.cif
_cod_data_source_block test_a_CCDC1
_cod_original_cell_volume 3072.0(15)
_cod_original_sg_symbol_H-M 'P 21'
_cod_database_code 1558752
_shelx_shelxl_version_number 2017/1
_shelx_space_group_comment
;
The symmetry employed for this shelxl refinement is uniquely defined
by the following loop, which should always be used as a source of
symmetry information in preference to the above space-group names.
They are only intended as comments.
;
_shelx_estimated_absorpt_t_min 0.776
_shelx_estimated_absorpt_t_max 0.851

loop_
_space_group_symop_operation_xyz
'x, y, z'
'-x, y+1/2, -z'

loop_
_atom_site_label
_atom_site_type_symbol
_atom_site_fract_x
_atom_site_fract_y
_atom_site_fract_z
_atom_site_U_iso_or_equiv
_atom_site_adp_type
_atom_site_occupancy
_atom_site_site_symmetry_order
_atom_site_calc_flag
_atom_site_refinement_flags_posn
_atom_site_refinement_flags_adp
_atom_site_refinement_flags_occupancy
_atom_site_disorder_assembly
_atom_site_disorder_group
B1 B 0.3717(2) 0.5996(2) 0.44930(17) 0.0149(6) Uani 1 1 d . . . . .
B2 B 0.6224(2) 0.3630(2) 0.04769(16) 0.0121(6) Uani 1 1 d . . . . .
N3 N 0.68131(16) 0.45350(16) 0.07753(12) 0.0116(4) Uani 1 1 d . . . . .
N4 N 0.31988(17) 0.52255(17) 0.39485(12) 0.0140(4) Uani 1 1 d . . . . .
Rh5 Rh 0.20071(2) 0.62186(2) 0.41304(2) 0.01276(5) Uani 1 1 d . . . . .
Rh6 Rh 0.79564(2) 0.34928(2) 0.06216(2) 0.01012(5) Uani 1 1 d . . . . .
P9 P 0.09545(5) 0.75869(5) 0.41049(4) 0.01490(14) Uani 1 1 d . . . . .
Cl8 Cl 0.06914(6) 0.52031(6) 0.45284(5) 0.03135(18) Uani 1 1 d . . . . .
Cl7 Cl 0.90068(5) 0.42798(5) -0.02278(4) 0.01988(14) Uani 1 1 d . . . . .
P10 P 0.91059(5) 0.22074(5) 0.08007(4) 0.01248(13) Uani 1 1 d . . . . .
C11 C 0.3486(2) 0.6762(2) 0.38433(15) 0.0150(5) Uani 1 1 d . . . . .
C12 C 0.30427(19) 0.59925(19) 0.33551(14) 0.0140(5) Uani 1 1 d . . . . .
C13 C 0.2828(2) 0.5908(2) 0.24925(15) 0.0187(6) Uani 1 1 d . . . . .
H13A H 0.246249 0.650587 0.228869 0.022 Uiso 1 1 calc R U . . .
H13B H 0.237613 0.533381 0.236701 0.022 Uiso 1 1 calc R U . . .
C14 C 0.3810(2) 0.5784(3) 0.20922(16) 0.0265(7) Uani 1 1 d . . . . .
H14A H 0.364307 0.579666 0.152742 0.040 Uiso 1 1 calc R U . . .
H14B H 0.413202 0.515342 0.224606 0.040 Uiso 1 1 calc R U . . .
H14C H 0.428167 0.632408 0.224768 0.040 Uiso 1 1 calc R U . . .
C15 C 0.3869(2) 0.7754(2) 0.36305(17) 0.0199(6) Uani 1 1 d . . . . .
H15A H 0.332055 0.810234 0.330506 0.024 Uiso 1 1 calc R U . . .
H15B H 0.445169 0.766593 0.331653 0.024 Uiso 1 1 calc R U . . .
C16 C 0.4204(2) 0.8376(2) 0.43246(19) 0.0305(7) Uani 1 1 d . . . . .
H16A H 0.449710 0.899351 0.415384 0.046 Uiso 1 1 calc R U . . .
H16B H 0.471957 0.801949 0.466466 0.046 Uiso 1 1 calc R U . . .
H16C H 0.361433 0.852262 0.460952 0.046 Uiso 1 1 calc R U . . .
C17 C 0.3208(2) 0.4127(2) 0.39085(17) 0.0193(6) Uani 1 1 d . . . . .
C18 C 0.3016(2) 0.3752(2) 0.47092(17) 0.0239(6) Uani 1 1 d . . . . .
H18A H 0.233787 0.396448 0.482987 0.036 Uiso 1 1 calc R U . . .
H18B H 0.353662 0.401918 0.509802 0.036 Uiso 1 1 calc R U . . .
H18C H 0.305063 0.303037 0.471580 0.036 Uiso 1 1 calc R U . . .
C19 C 0.4266(2) 0.3799(2) 0.37062(18) 0.0250(6) Uani 1 1 d . . . . .
H19A H 0.429804 0.307758 0.370013 0.038 Uiso 1 1 calc R U . . .
H19B H 0.479117 0.405528 0.409630 0.038 Uiso 1 1 calc R U . . .
H19C H 0.438395 0.405520 0.319312 0.038 Uiso 1 1 calc R U . . .
C20 C 0.2371(2) 0.3745(2) 0.33052(19) 0.0292(7) Uani 1 1 d . . . . .
H20A H 0.254459 0.391113 0.278289 0.044 Uiso 1 1 calc R U . . .
H20B H 0.171799 0.405098 0.339281 0.044 Uiso 1 1 calc R U . . .
H20C H 0.231570 0.302763 0.335344 0.044 Uiso 1 1 calc R U . . .
C21 C 0.4417(2) 0.59168(19) 0.52838(15) 0.0162(6) Uani 1 1 d . . . . .
C22 C 0.4053(2) 0.5812(2) 0.60194(16) 0.0206(6) Uani 1 1 d . . . . .
C23 C 0.4736(2) 0.5798(2) 0.66880(16) 0.0248(6) Uani 1 1 d . . . . .
H23 H 0.447631 0.572697 0.717782 0.030 Uiso 1 1 calc R U . . .
C24 C 0.5783(2) 0.5886(2) 0.66641(16) 0.0249(6) Uani 1 1 d . . . . .
C25 C 0.6145(2) 0.5976(2) 0.59406(18) 0.0240(6) Uani 1 1 d . . . . .
H25 H 0.685988 0.602858 0.590914 0.029 Uiso 1 1 calc R U . . .
C26 C 0.5481(2) 0.59925(19) 0.52572(16) 0.0188(6) Uani 1 1 d . . . . .
C27 C 0.2923(2) 0.5716(3) 0.61110(17) 0.0296(7) Uani 1 1 d . . . . .
H27A H 0.252477 0.589260 0.562129 0.044 Uiso 1 1 calc R U . . .
H27B H 0.274355 0.615967 0.652360 0.044 Uiso 1 1 calc R U . . .
H27C H 0.276921 0.503493 0.624743 0.044 Uiso 1 1 calc R U . . .
C28 C 0.6512(3) 0.5886(3) 0.74016(19) 0.0397(9) Uani 1 1 d . . . . .
H28A H 0.662951 0.656507 0.758123 0.060 Uiso 1 1 calc R U . . .
H28B H 0.716254 0.558805 0.729610 0.060 Uiso 1 1 calc R U . . .
H28C H 0.621388 0.550414 0.780387 0.060 Uiso 1 1 calc R U . . .
C29 C 0.5938(2) 0.6083(3) 0.44873(16) 0.0260(7) Uani 1 1 d . . . . .
H29A H 0.560145 0.561567 0.411342 0.039 Uiso 1 1 calc R U . . .
H29B H 0.667114 0.593750 0.456494 0.039 Uiso 1 1 calc R U . . .
H29C H 0.583733 0.675588 0.428736 0.039 Uiso 1 1 calc R U . . .
C30 C 0.1366(2) 0.86896(19) 0.35824(16) 0.0198(6) Uani 1 1 d . . . . .
H30 H 0.210939 0.877411 0.375647 0.024 Uiso 1 1 calc R U . . .
C31 C 0.1305(2) 0.8505(3) 0.27006(16) 0.0266(6) Uani 1 1 d . . . . .
H31A H 0.167384 0.902713 0.245442 0.040 Uiso 1 1 calc R U . . .
H31B H 0.058808 0.850363 0.248323 0.040 Uiso 1 1 calc R U . . .
H31C H 0.161472 0.786520 0.260302 0.040 Uiso 1 1 calc R U . . .
C32 C 0.0863(3) 0.9683(2) 0.3743(2) 0.0312(7) Uani 1 1 d . . . . .
H32A H 0.117724 1.020707 0.345764 0.047 Uiso 1 1 calc R U . . .
H32B H 0.096221 0.982535 0.430131 0.047 Uiso 1 1 calc R U . . .
H32C H 0.013084 0.965029 0.357386 0.047 Uiso 1 1 calc R U . . .
C33 C -0.0359(2) 0.7257(2) 0.37142(18) 0.0256(6) Uani 1 1 d . . . . .
H33 H -0.058517 0.676393 0.409131 0.031 Uiso 1 1 calc R U . . .
C34 C -0.0412(3) 0.6700(3) 0.29366(19) 0.0343(8) Uani 1 1 d . . . . .
H34A H -0.108780 0.639658 0.282904 0.051 Uiso 1 1 calc R U . . .
H34B H 0.011372 0.618607 0.296647 0.051 Uiso 1 1 calc R U . . .
H34C H -0.029674 0.716226 0.251906 0.051 Uiso 1 1 calc R U . . .
C35 C -0.1152(2) 0.8082(3) 0.3703(2) 0.0366(8) Uani 1 1 d . . . . .
H35A H -0.107128 0.852605 0.326640 0.055 Uiso 1 1 calc R U . . .
H35B H -0.105255 0.845329 0.419100 0.055 Uiso 1 1 calc R U . . .
H35C H -0.183966 0.779712 0.364505 0.055 Uiso 1 1 calc R U . . .
C36 C 0.0767(2) 0.8089(2) 0.50774(15) 0.0235(6) Uani 1 1 d . . . . .
H36 H 0.031962 0.868304 0.499399 0.028 Uiso 1 1 calc R U . . .
C37 C 0.0233(3) 0.7378(3) 0.55860(18) 0.0338(8) Uani 1 1 d . . . . .
H37A H -0.045436 0.723378 0.533913 0.051 Uiso 1 1 calc R U . . .
H37B H 0.018271 0.767823 0.609601 0.051 Uiso 1 1 calc R U . . .
H37C H 0.062621 0.676505 0.564984 0.051 Uiso 1 1 calc R U . . .
C38 C 0.1781(3) 0.8434(3) 0.54964(18) 0.0375(8) Uani 1 1 d . . . . .
H38A H 0.225971 0.787891 0.555230 0.056 Uiso 1 1 calc R U . . .
H38B H 0.166760 0.868610 0.601162 0.056 Uiso 1 1 calc R U . . .
H38C H 0.206731 0.895836 0.519426 0.056 Uiso 1 1 calc R U . . .
C39 C 0.53556(19) 0.3555(2) -0.02138(14) 0.0137(5) Uani 1 1 d . . . . .
C40 C 0.5527(2) 0.3478(2) -0.10041(14) 0.0169(5) Uani 1 1 d . . . . .
C41 C 0.4697(2) 0.3517(2) -0.15766(15) 0.0221(6) Uani 1 1 d . . . . .
H41 H 0.481865 0.346557 -0.210717 0.026 Uiso 1 1 calc R U . . .
C42 C 0.3709(2) 0.3627(2) -0.13925(18) 0.0247(6) Uani 1 1 d . . . . .
C43 C 0.3535(2) 0.3666(2) -0.06175(18) 0.0219(6) Uani 1 1 d . . . . .
H43 H 0.285422 0.372103 -0.048406 0.026 Uiso 1 1 calc R U . . .
C44 C 0.4339(2) 0.36272(19) -0.00280(16) 0.0167(5) Uani 1 1 d . . . . .
C45 C 0.6584(2) 0.3346(2) -0.12489(15) 0.0220(6) Uani 1 1 d . . . . .
H45A H 0.653629 0.311478 -0.178787 0.033 Uiso 1 1 calc R U . . .
H45B H 0.695682 0.286074 -0.091045 0.033 Uiso 1 1 calc R U . . .
H45C H 0.694652 0.397797 -0.120791 0.033 Uiso 1 1 calc R U . . .
C46 C 0.2822(3) 0.3689(3) -0.2027(2) 0.0394(9) Uani 1 1 d . . . . .
H46A H 0.300132 0.334116 -0.249037 0.059 Uiso 1 1 calc R U . . .
H46B H 0.267746 0.438185 -0.215496 0.059 Uiso 1 1 calc R U . . .
H46C H 0.221494 0.338388 -0.184259 0.059 Uiso 1 1 calc R U . . .
C47 C 0.4105(2) 0.3645(2) 0.08129(17) 0.0224(6) Uani 1 1 d . . . . .
H47A H 0.342015 0.391687 0.084348 0.034 Uiso 1 1 calc R U . . .
H47B H 0.460977 0.405586 0.111771 0.034 Uiso 1 1 calc R U . . .
H47C H 0.413387 0.297204 0.102078 0.034 Uiso 1 1 calc R U . . .
C48 C 0.6755(2) 0.56066(18) 0.05933(16) 0.0144(5) Uani 1 1 d . . . . .
C49 C 0.6707(2) 0.5711(2) -0.02912(16) 0.0174(5) Uani 1 1 d . . . . .
H49A H 0.610839 0.535821 -0.053379 0.026 Uiso 1 1 calc R U . . .
H49B H 0.732791 0.543241 -0.047348 0.026 Uiso 1 1 calc R U . . .
H49C H 0.665534 0.641043 -0.043221 0.026 Uiso 1 1 calc R U . . .
C50 C 0.5771(2) 0.60080(19) 0.08685(17) 0.0189(6) Uani 1 1 d . . . . .
H50A H 0.572065 0.671621 0.075960 0.028 Uiso 1 1 calc R U . . .
H50B H 0.577505 0.589776 0.142861 0.028 Uiso 1 1 calc R U . . .
H50C H 0.518397 0.566830 0.059416 0.028 Uiso 1 1 calc R U . . .
C51 C 0.7693(2) 0.6144(2) 0.09718(17) 0.0220(6) Uani 1 1 d . . . . .
H51A H 0.831149 0.580158 0.084681 0.033 Uiso 1 1 calc R U . . .
H51B H 0.767169 0.615410 0.153640 0.033 Uiso 1 1 calc R U . . .
H51C H 0.769765 0.682127 0.077576 0.033 Uiso 1 1 calc R U . . .
C52 C 0.66389(19) 0.30963(19) 0.12303(15) 0.0125(5) Uani 1 1 d . . . . .
C53 C 0.71428(19) 0.39948(19) 0.14854(15) 0.0135(5) Uani 1 1 d . . . . .
C54 C 0.6390(2) 0.21996(19) 0.16801(15) 0.0154(5) Uani 1 1 d . . . . .
H54A H 0.585721 0.236673 0.202374 0.019 Uiso 1 1 calc R U . . .
H54B H 0.700778 0.198571 0.201201 0.019 Uiso 1 1 calc R U . . .
C55 C 0.6014(2) 0.1355(2) 0.11439(16) 0.0205(6) Uani 1 1 d . . . . .
H55A H 0.540281 0.156548 0.081425 0.031 Uiso 1 1 calc R U . . .
H55B H 0.584604 0.078648 0.145627 0.031 Uiso 1 1 calc R U . . .
H55C H 0.654998 0.117199 0.081647 0.031 Uiso 1 1 calc R U . . .
C56 C 0.7594(2) 0.4349(2) 0.22613(16) 0.0197(6) Uani 1 1 d . . . . .
H56A H 0.813872 0.483211 0.218303 0.024 Uiso 1 1 calc R U . . .
H56B H 0.791832 0.378337 0.255128 0.024 Uiso 1 1 calc R U . . .
C57 C 0.6836(3) 0.4828(3) 0.27568(18) 0.0378(9) Uani 1 1 d . . . . .
H57A H 0.660356 0.545676 0.252297 0.057 Uiso 1 1 calc R U . . .
H57B H 0.716788 0.494440 0.328139 0.057 Uiso 1 1 calc R U . . .
H57C H 0.624802 0.438983 0.278456 0.057 Uiso 1 1 calc R U . . .
C58 C 0.9193(2) 0.1386(2) -0.00489(14) 0.0170(5) Uani 1 1 d . . . . .
H58 H 0.972879 0.088028 0.010323 0.020 Uiso 1 1 calc R U . . .
C59 C 0.8179(2) 0.0839(2) -0.02419(17) 0.0232(6) Uani 1 1 d . . . . .
H59A H 0.763166 0.131805 -0.037667 0.035 Uiso 1 1 calc R U . . .
H59B H 0.802035 0.045468 0.021039 0.035 Uiso 1 1 calc R U . . .
H59C H 0.823588 0.039593 -0.068262 0.035 Uiso 1 1 calc R U . . .
C60 C 0.9493(2) 0.1907(2) -0.07738(16) 0.0229(6) Uani 1 1 d . . . . .
H60A H 0.956452 0.141993 -0.118319 0.034 Uiso 1 1 calc R U . . .
H60B H 1.014359 0.225088 -0.065015 0.034 Uiso 1 1 calc R U . . .
H60C H 0.896213 0.238461 -0.095384 0.034 Uiso 1 1 calc R U . . .
C61 C 1.0407(2) 0.2748(2) 0.09828(17) 0.0201(6) Uani 1 1 d . . . . .
H61 H 1.054857 0.304751 0.047636 0.024 Uiso 1 1 calc R U . . .
C62 C 1.0457(2) 0.3609(3) 0.15597(18) 0.0271(7) Uani 1 1 d . . . . .
H62A H 1.111439 0.394809 0.155599 0.041 Uiso 1 1 calc R U . . .
H62B H 1.038725 0.335773 0.208272 0.041 Uiso 1 1 calc R U . . .
H62C H 0.990074 0.407297 0.140886 0.041 Uiso 1 1 calc R U . . .
C63 C 1.1280(2) 0.2019(3) 0.1184(2) 0.0301(7) Uani 1 1 d . . . . .
H63A H 1.121792 0.146744 0.081646 0.045 Uiso 1 1 calc R U . . .
H63B H 1.124698 0.176908 0.171269 0.045 Uiso 1 1 calc R U . . .
H63C H 1.193567 0.235230 0.115263 0.045 Uiso 1 1 calc R U . . .
C64 C 0.8915(2) 0.1316(2) 0.15886(14) 0.0157(5) Uani 1 1 d . . . . .
H64 H 0.816969 0.115472 0.152904 0.019 Uiso 1 1 calc R U . . .
C65 C 0.9125(2) 0.1785(2) 0.23947(16) 0.0233(6) Uani 1 1 d . . . . .
H65A H 0.986284 0.186772 0.252032 0.035 Uiso 1 1 calc R U . . .
H65B H 0.885579 0.135734 0.278292 0.035 Uiso 1 1 calc R U . . .
H65C H 0.878947 0.243002 0.239635 0.035 Uiso 1 1 calc R U . . .
C66 C 0.9472(2) 0.0320(2) 0.15802(17) 0.0242(6) Uani 1 1 d . . . . .
H66A H 0.928065 -0.001298 0.108435 0.036 Uiso 1 1 calc R U . . .
H66B H 0.927724 -0.009114 0.200710 0.036 Uiso 1 1 calc R U . . .
H66C H 1.021143 0.043072 0.164371 0.036 Uiso 1 1 calc R U . . .

loop_
_atom_site_aniso_label
_atom_site_aniso_U_11
_atom_site_aniso_U_22
_atom_site_aniso_U_33
_atom_site_aniso_U_23
_atom_site_aniso_U_13
_atom_site_aniso_U_12
B1 0.0161(14) 0.0148(16) 0.0142(14) -0.0002(11) 0.0040(11) 0.0012(11)
B2 0.0113(13) 0.0105(14) 0.0151(13) -0.0008(11) 0.0042(10) 0.0006(11)
N3 0.0102(10) 0.0114(11) 0.0132(11) -0.0007(8) 0.0009(8) 0.0016(8)
N4 0.0159(11) 0.0136(11) 0.0125(11) 0.0008(9) 0.0021(8) 0.0016(9)
Rh5 0.01320(10) 0.01224(9) 0.01320(10) 0.00198(8) 0.00303(7) 0.00120(8)
Rh6 0.00915(9) 0.00981(9) 0.01155(9) 0.00046(7) 0.00185(6) 0.00078(7)
P9 0.0162(3) 0.0176(3) 0.0109(3) 0.0003(3) 0.0013(3) 0.0047(3)
Cl8 0.0222(4) 0.0242(4) 0.0499(5) 0.0124(3) 0.0151(3) -0.0006(3)
Cl7 0.0158(3) 0.0178(3) 0.0274(3) 0.0063(3) 0.0095(3) 0.0006(3)
P10 0.0117(3) 0.0140(3) 0.0117(3) -0.0001(2) 0.0010(2) 0.0037(2)
C11 0.0139(13) 0.0174(14) 0.0138(12) 0.0007(10) 0.0022(10) 0.0029(10)
C12 0.0120(12) 0.0163(14) 0.0139(12) 0.0036(10) 0.0018(9) 0.0045(10)
C13 0.0201(14) 0.0224(14) 0.0132(12) -0.0016(10) 0.0002(10) 0.0039(11)
C14 0.0293(16) 0.0368(17) 0.0139(13) -0.0006(12) 0.0046(12) 0.0112(14)
C15 0.0182(14) 0.0203(14) 0.0210(14) 0.0064(11) 0.0009(11) -0.0020(11)
C16 0.0325(17) 0.0206(15) 0.0369(17) -0.0001(14) -0.0036(13) -0.0027(14)
C17 0.0219(14) 0.0120(13) 0.0234(15) -0.0015(11) -0.0010(11) 0.0030(11)
C18 0.0281(16) 0.0146(14) 0.0294(16) 0.0052(11) 0.0038(12) 0.0032(11)
C19 0.0283(16) 0.0169(14) 0.0301(16) 0.0011(11) 0.0038(13) 0.0082(12)
C20 0.0321(17) 0.0183(15) 0.0351(17) -0.0038(12) -0.0071(14) -0.0010(12)
C21 0.0205(14) 0.0143(13) 0.0133(13) -0.0020(10) -0.0006(10) 0.0044(10)
C22 0.0283(15) 0.0169(13) 0.0168(13) 0.0017(11) 0.0034(11) 0.0080(12)
C23 0.0398(18) 0.0221(14) 0.0120(13) -0.0003(11) 0.0000(12) 0.0094(13)
C24 0.0353(17) 0.0188(14) 0.0179(14) -0.0025(11) -0.0101(12) 0.0053(12)
C25 0.0229(15) 0.0198(16) 0.0275(15) -0.0046(11) -0.0057(12) 0.0019(11)
C26 0.0239(14) 0.0147(14) 0.0172(13) -0.0034(10) -0.0007(11) 0.0027(10)
C27 0.0302(17) 0.0407(19) 0.0188(14) 0.0067(13) 0.0071(12) 0.0094(14)
C28 0.048(2) 0.041(2) 0.0259(17) -0.0022(14) -0.0176(15) 0.0032(17)
C29 0.0192(14) 0.0370(19) 0.0221(14) -0.0069(13) 0.0031(11) -0.0043(14)
C30 0.0231(14) 0.0164(15) 0.0202(13) 0.0041(10) 0.0037(11) 0.0049(11)
C31 0.0329(16) 0.0270(15) 0.0210(14) 0.0066(14) 0.0078(11) 0.0112(15)
C32 0.0410(19) 0.0198(15) 0.0337(17) 0.0022(13) 0.0084(15) 0.0095(14)
C33 0.0173(14) 0.0322(17) 0.0269(15) -0.0015(13) -0.0002(12) 0.0028(12)
C34 0.0291(17) 0.042(2) 0.0292(17) -0.0059(15) -0.0081(14) -0.0033(15)
C35 0.0223(16) 0.055(2) 0.0316(18) 0.0028(16) -0.0033(13) 0.0118(15)
C36 0.0306(16) 0.0281(15) 0.0115(13) -0.0029(11) 0.0009(11) 0.0132(13)
C37 0.0397(19) 0.047(2) 0.0164(14) 0.0049(14) 0.0099(13) 0.0144(16)
C38 0.048(2) 0.0419(19) 0.0213(15) -0.0119(16) -0.0054(13) 0.0047(18)
C39 0.0161(12) 0.0074(11) 0.0165(12) -0.0008(11) -0.0031(9) 0.0002(11)
C40 0.0224(13) 0.0100(11) 0.0176(12) 0.0013(11) -0.0008(10) -0.0007(12)
C41 0.0333(15) 0.0139(12) 0.0172(12) 0.0005(12) -0.0068(11) -0.0011(13)
C42 0.0263(15) 0.0121(14) 0.0324(16) 0.0000(12) -0.0142(12) 0.0004(11)
C43 0.0159(13) 0.0110(14) 0.0373(16) -0.0028(11) -0.0049(11) 0.0007(10)
C44 0.0163(13) 0.0080(12) 0.0253(14) -0.0021(10) 0.0000(10) -0.0010(10)
C45 0.0275(15) 0.0240(15) 0.0146(12) -0.0016(11) 0.0026(10) 0.0011(12)
C46 0.0337(18) 0.038(2) 0.0412(19) 0.0001(15) -0.0210(15) 0.0025(15)
C47 0.0164(13) 0.0208(16) 0.0306(15) -0.0037(12) 0.0060(11) -0.0006(11)
C48 0.0131(12) 0.0083(12) 0.0218(13) -0.0014(10) 0.0013(10) 0.0003(10)
C49 0.0152(13) 0.0133(13) 0.0241(14) 0.0058(11) 0.0037(11) 0.0002(10)
C50 0.0164(13) 0.0138(14) 0.0270(15) -0.0005(10) 0.0055(11) 0.0038(10)
C51 0.0193(13) 0.0128(12) 0.0332(15) -0.0014(12) -0.0007(11) -0.0016(12)
C52 0.0115(12) 0.0124(12) 0.0141(12) -0.0013(10) 0.0030(9) 0.0019(10)
C53 0.0120(12) 0.0148(12) 0.0140(12) -0.0005(10) 0.0033(10) 0.0026(10)
C54 0.0140(13) 0.0168(13) 0.0161(13) 0.0029(10) 0.0043(10) 0.0019(10)
C55 0.0211(14) 0.0164(14) 0.0241(14) 0.0035(11) 0.0030(11) -0.0005(11)
C56 0.0223(14) 0.0208(14) 0.0152(13) -0.0047(11) -0.0020(11) 0.0032(12)
C57 0.041(2) 0.054(2) 0.0174(15) -0.0099(15) -0.0007(14) 0.0221(17)
C58 0.0203(13) 0.0178(14) 0.0130(12) -0.0024(10) 0.0030(10) 0.0066(11)
C59 0.0295(16) 0.0215(14) 0.0186(14) -0.0060(11) 0.0019(12) -0.0004(12)
C60 0.0260(15) 0.0269(15) 0.0168(14) -0.0003(12) 0.0067(11) 0.0050(13)
C61 0.0110(13) 0.0257(15) 0.0235(14) -0.0015(12) 0.0002(11) 0.0005(11)
C62 0.0189(14) 0.0296(17) 0.0314(16) -0.0054(14) -0.0046(12) -0.0015(13)
C63 0.0144(14) 0.0374(18) 0.0378(18) -0.0004(14) -0.0010(13) 0.0046(13)
C64 0.0167(12) 0.0175(13) 0.0132(12) 0.0008(11) 0.0031(9) 0.0068(11)
C65 0.0251(15) 0.0300(16) 0.0148(13) 0.0016(11) 0.0021(11) 0.0068(13)
C66 0.0273(15) 0.0233(15) 0.0230(15) 0.0081(12) 0.0072(12) 0.0114(12)

loop_
_atom_type_symbol
_atom_type_description
_atom_type_scat_dispersion_real
_atom_type_scat_dispersion_imag
_atom_type_scat_source
C C 0.0033 0.0016 'International Tables Vol C Tables 4.2.6.8 and 6.1.1.4'
H H 0.0000 0.0000 'International Tables Vol C Tables 4.2.6.8 and 6.1.1.4'
B B 0.0013 0.0007 'International Tables Vol C Tables 4.2.6.8 and 6.1.1.4'
N N 0.0061 0.0033 'International Tables Vol C Tables 4.2.6.8 and 6.1.1.4'
P P 0.1023 0.0942 'International Tables Vol C Tables 4.2.6.8 and 6.1.1.4'
Cl Cl 0.1484 0.1585 'International Tables Vol C Tables 4.2.6.8 and 6.1.1.4'
Rh Rh -1.1178 0.9187 'International Tables Vol C Tables 4.2.6.8 and 6.1.1.4'

loop_
_exptl_crystal_face_index_h
_exptl_crystal_face_index_k
_exptl_crystal_face_index_l
_exptl_crystal_face_perp_dist
1.00 0.00 -1.00 0.1620
0.00 1.00 -1.00 0.1930
0.00 -1.00 1.00 0.2050
1.00 -1.00 0.00 0.1850
-1.00 1.00 0.00 0.1760
0.00 0.00 1.00 0.1390
0.00 0.00 -1.00 0.0910
1.00 0.00 0.00 0.1330
-1.00 0.00 0.00 0.1170
0.00 1.00 1.00 0.1690
0.00 -1.00 -1.00 0.1350
1.00 1.00 0.00 0.1120
-1.00 -1.00 0.00 0.1030
-1.00 1.00 1.00 0.1190
1.00 -1.00 -1.00 0.1710

loop_
_geom_angle_atom_site_label_1
_geom_angle_atom_site_label_2
_geom_angle_atom_site_label_3
_geom_angle
_geom_angle_site_symmetry_1
_geom_angle_site_symmetry_3
_geom_angle_publ_flag
N4 B1 C11 88.2(2) . . ?
N4 B1 C21 132.6(2) . . ?
C11 B1 C21 137.5(3) . . ?
N4 B1 C12 44.70(13) . . ?
C11 B1 C12 43.52(14) . . ?
C21 B1 C12 168.8(2) . . ?
N4 B1 Rh5 63.56(13) . . ?
C11 B1 Rh5 66.08(15) . . ?
C21 B1 Rh5 135.9(2) . . ?
C12 B1 Rh5 55.03(10) . . ?
N3 B2 C52 88.1(2) . . ?
N3 B2 C39 128.3(2) . . ?
C52 B2 C39 141.3(2) . . ?
N3 B2 C53 44.52(13) . . ?
C52 B2 C53 43.64(14) . . ?
C39 B2 C53 166.0(2) . . ?
N3 B2 Rh6 63.67(13) . . ?
C52 B2 Rh6 66.60(14) . . ?
C39 B2 Rh6 136.25(18) . . ?
C53 B2 Rh6 55.65(10) . . ?
C53 N3 C48 132.4(2) . . ?
C53 N3 B2 88.79(19) . . ?
C48 N3 B2 134.9(2) . . ?
C53 N3 Rh6 67.18(13) . . ?
C48 N3 Rh6 130.79(17) . . ?
B2 N3 Rh6 76.09(14) . . ?
C12 N4 C17 132.8(2) . . ?
C12 N4 B1 88.2(2) . . ?
C17 N4 B1 135.2(2) . . ?
C12 N4 Rh5 66.22(13) . . ?
C17 N4 Rh5 130.78(18) . . ?
B1 N4 Rh5 76.30(15) . . ?
C12 Rh5 N4 41.25(9) . . ?
C12 Rh5 C11 39.49(10) . . ?
N4 Rh5 C11 59.39(10) . . ?
C12 Rh5 B1 57.03(10) . . ?
N4 Rh5 B1 40.14(9) . . ?
C11 Rh5 B1 40.10(10) . . ?
C12 Rh5 P9 123.30(7) . . ?
N4 Rh5 P9 163.67(6) . . ?
C11 Rh5 P9 105.64(7) . . ?
B1 Rh5 P9 132.79(8) . . ?
C12 Rh5 Cl8 131.54(8) . . ?
N4 Rh5 Cl8 104.29(7) . . ?
C11 Rh5 Cl8 163.03(7) . . ?
B1 Rh5 Cl8 124.70(8) . . ?
P9 Rh5 Cl8 91.09(3) . . ?
C53 Rh6 N3 41.23(9) . . ?
C53 Rh6 C52 39.57(10) . . ?
N3 Rh6 C52 59.46(9) . . ?
C53 Rh6 B2 57.33(10) . . ?
N3 Rh6 B2 40.25(9) . . ?
C52 Rh6 B2 40.42(10) . . ?
C53 Rh6 P10 122.58(8) . . ?
N3 Rh6 P10 163.57(6) . . ?
C52 Rh6 P10 106.86(7) . . ?
B2 Rh6 P10 135.41(8) . . ?
C53 Rh6 Cl7 133.23(8) . . ?
N3 Rh6 Cl7 104.15(6) . . ?
C52 Rh6 Cl7 161.87(7) . . ?
B2 Rh6 Cl7 122.31(8) . . ?
P10 Rh6 Cl7 90.51(3) . . ?
C33 P9 C36 102.50(14) . . ?
C33 P9 C30 108.97(14) . . ?
C36 P9 C30 102.57(14) . . ?
C33 P9 Rh5 110.42(11) . . ?
C36 P9 Rh5 114.27(10) . . ?
C30 P9 Rh5 116.91(9) . . ?
C58 P10 C64 102.33(13) . . ?
C58 P10 C61 104.03(13) . . ?
C64 P10 C61 108.78(13) . . ?
C58 P10 Rh6 116.00(9) . . ?
C64 P10 Rh6 117.10(9) . . ?
C61 P10 Rh6 107.70(10) . . ?
C12 C11 C15 129.7(2) . . ?
C12 C11 B1 88.7(2) . . ?
C15 C11 B1 137.8(2) . . ?
C12 C11 Rh5 64.39(14) . . ?
C15 C11 Rh5 133.61(19) . . ?
B1 C11 Rh5 73.81(15) . . ?
C11 C12 N4 94.9(2) . . ?
C11 C12 C13 132.1(2) . . ?
N4 C12 C13 130.2(2) . . ?
C11 C12 Rh5 76.13(15) . . ?
N4 C12 Rh5 72.53(14) . . ?
C13 C12 Rh5 126.80(19) . . ?
C11 C12 B1 47.80(15) . . ?
N4 C12 B1 47.11(14) . . ?
C13 C12 B1 165.1(2) . . ?
Rh5 C12 B1 67.94(11) . . ?
C12 C13 C14 112.0(2) . . ?
C12 C13 H13A 109.2 . . ?
C14 C13 H13A 109.2 . . ?
C12 C13 H13B 109.2 . . ?
C14 C13 H13B 109.2 . . ?
H13A C13 H13B 107.9 . . ?
C13 C14 H14A 109.5 . . ?
C13 C14 H14B 109.5 . . ?
H14A C14 H14B 109.5 . . ?
C13 C14 H14C 109.5 . . ?
H14A C14 H14C 109.5 . . ?
H14B C14 H14C 109.5 . . ?
C11 C15 C16 112.9(2) . . ?
C11 C15 H15A 109.0 . . ?
C16 C15 H15A 109.0 . . ?
C11 C15 H15B 109.0 . . ?
C16 C15 H15B 109.0 . . ?
H15A C15 H15B 107.8 . . ?
C15 C16 H16A 109.5 . . ?
C15 C16 H16B 109.5 . . ?
H16A C16 H16B 109.5 . . ?
C15 C16 H16C 109.5 . . ?
H16A C16 H16C 109.5 . . ?
H16B C16 H16C 109.5 . . ?
N4 C17 C18 106.8(2) . . ?
N4 C17 C20 111.2(2) . . ?
C18 C17 C20 109.5(2) . . ?
N4 C17 C19 108.2(2) . . ?
C18 C17 C19 110.3(2) . . ?
C20 C17 C19 110.7(2) . . ?
C17 C18 H18A 109.5 . . ?
C17 C18 H18B 109.5 . . ?
H18A C18 H18B 109.5 . . ?
C17 C18 H18C 109.5 . . ?
H18A C18 H18C 109.5 . . ?
H18B C18 H18C 109.5 . . ?
C17 C19 H19A 109.5 . . ?
C17 C19 H19B 109.5 . . ?
H19A C19 H19B 109.5 . . ?
C17 C19 H19C 109.5 . . ?
H19A C19 H19C 109.5 . . ?
H19B C19 H19C 109.5 . . ?
C17 C20 H20A 109.5 . . ?
C17 C20 H20B 109.5 . . ?
H20A C20 H20B 109.5 . . ?
C17 C20 H20C 109.5 . . ?
H20A C20 H20C 109.5 . . ?
H20B C20 H20C 109.5 . . ?
C26 C21 C22 117.7(3) . . ?
C26 C21 B1 117.6(2) . . ?
C22 C21 B1 124.7(3) . . ?
C23 C22 C21 120.1(3) . . ?
C23 C22 C27 118.0(3) . . ?
C21 C22 C27 121.8(3) . . ?
C24 C23 C22 122.3(3) . . ?
C24 C23 H23 118.8 . . ?
C22 C23 H23 118.8 . . ?
C23 C24 C25 117.7(3) . . ?
C23 C24 C28 121.4(3) . . ?
C25 C24 C28 120.9(3) . . ?
C24 C25 C26 121.5(3) . . ?
C24 C25 H25 119.2 . . ?
C26 C25 H25 119.2 . . ?
C25 C26 C21 120.6(3) . . ?
C25 C26 C29 118.3(3) . . ?
C21 C26 C29 121.1(3) . . ?
C22 C27 H27A 109.5 . . ?
C22 C27 H27B 109.5 . . ?
H27A C27 H27B 109.5 . . ?
C22 C27 H27C 109.5 . . ?
H27A C27 H27C 109.5 . . ?
H27B C27 H27C 109.5 . . ?
C24 C28 H28A 109.5 . . ?
C24 C28 H28B 109.5 . . ?
H28A C28 H28B 109.5 . . ?
C24 C28 H28C 109.5 . . ?
H28A C28 H28C 109.5 . . ?
H28B C28 H28C 109.5 . . ?
C26 C29 H29A 109.5 . . ?
C26 C29 H29B 109.5 . . ?
H29A C29 H29B 109.5 . . ?
C26 C29 H29C 109.5 . . ?
H29A C29 H29C 109.5 . . ?
H29B C29 H29C 109.5 . . ?
C32 C30 C31 109.9(2) . . ?
C32 C30 P9 117.8(2) . . ?
C31 C30 P9 111.2(2) . . ?
C32 C30 H30 105.7 . . ?
C31 C30 H30 105.7 . . ?
P9 C30 H30 105.7 . . ?
C30 C31 H31A 109.5 . . ?
C30 C31 H31B 109.5 . . ?
H31A C31 H31B 109.5 . . ?
C30 C31 H31C 109.5 . . ?
H31A C31 H31C 109.5 . . ?
H31B C31 H31C 109.5 . . ?
C30 C32 H32A 109.5 . . ?
C30 C32 H32B 109.5 . . ?
H32A C32 H32B 109.5 . . ?
C30 C32 H32C 109.5 . . ?
H32A C32 H32C 109.5 . . ?
H32B C32 H32C 109.5 . . ?
C35 C33 C34 112.2(3) . . ?
C35 C33 P9 116.0(2) . . ?
C34 C33 P9 113.5(2) . . ?
C35 C33 H33 104.6 . . ?
C34 C33 H33 104.6 . . ?
P9 C33 H33 104.6 . . ?
C33 C34 H34A 109.5 . . ?
C33 C34 H34B 109.5 . . ?
H34A C34 H34B 109.5 . . ?
C33 C34 H34C 109.5 . . ?
H34A C34 H34C 109.5 . . ?
H34B C34 H34C 109.5 . . ?
C33 C35 H35A 109.5 . . ?
C33 C35 H35B 109.5 . . ?
H35A C35 H35B 109.5 . . ?
C33 C35 H35C 109.5 . . ?
H35A C35 H35C 109.5 . . ?
H35B C35 H35C 109.5 . . ?
C37 C36 C38 110.6(3) . . ?
C37 C36 P9 113.7(2) . . ?
C38 C36 P9 110.7(2) . . ?
C37 C36 H36 107.2 . . ?
C38 C36 H36 107.2 . . ?
P9 C36 H36 107.2 . . ?
C36 C37 H37A 109.5 . . ?
C36 C37 H37B 109.5 . . ?
H37A C37 H37B 109.5 . . ?
C36 C37 H37C 109.5 . . ?
H37A C37 H37C 109.5 . . ?
H37B C37 H37C 109.5 . . ?
C36 C38 H38A 109.5 . . ?
C36 C38 H38B 109.5 . . ?
H38A C38 H38B 109.5 . . ?
C36 C38 H38C 109.5 . . ?
H38A C38 H38C 109.5 . . ?
H38B C38 H38C 109.5 . . ?
C44 C39 C40 118.2(2) . . ?
C44 C39 B2 117.2(2) . . ?
C40 C39 B2 124.5(2) . . ?
C41 C40 C39 119.6(2) . . ?
C41 C40 C45 118.9(2) . . ?
C39 C40 C45 121.6(2) . . ?
C42 C41 C40 121.9(3) . . ?
C42 C41 H41 119.1 . . ?
C40 C41 H41 119.1 . . ?
C41 C42 C43 118.6(2) . . ?
C41 C42 C46 120.9(3) . . ?
C43 C42 C46 120.5(3) . . ?
C42 C43 C44 121.4(3) . . ?
C42 C43 H43 119.3 . . ?
C44 C43 H43 119.3 . . ?
C43 C44 C39 120.2(3) . . ?
C43 C44 C47 119.3(3) . . ?
C39 C44 C47 120.5(2) . . ?
C40 C45 H45A 109.5 . . ?
C40 C45 H45B 109.5 . . ?
H45A C45 H45B 109.5 . . ?
C40 C45 H45C 109.5 . . ?
H45A C45 H45C 109.5 . . ?
H45B C45 H45C 109.5 . . ?
C42 C46 H46A 109.5 . . ?
C42 C46 H46B 109.5 . . ?
H46A C46 H46B 109.5 . . ?
C42 C46 H46C 109.5 . . ?
H46A C46 H46C 109.5 . . ?
H46B C46 H46C 109.5 . . ?
C44 C47 H47A 109.5 . . ?
C44 C47 H47B 109.5 . . ?
H47A C47 H47B 109.5 . . ?
C44 C47 H47C 109.5 . . ?
H47A C47 H47C 109.5 . . ?
H47B C47 H47C 109.5 . . ?
N3 C48 C51 110.8(2) . . ?
N3 C48 C50 108.1(2) . . ?
C51 C48 C50 111.8(2) . . ?
N3 C48 C49 107.3(2) . . ?
C51 C48 C49 109.6(2) . . ?
C50 C48 C49 109.1(2) . . ?
C48 C49 H49A 109.5 . . ?
C48 C49 H49B 109.5 . . ?
H49A C49 H49B 109.5 . . ?
C48 C49 H49C 109.5 . . ?
H49A C49 H49C 109.5 . . ?
H49B C49 H49C 109.5 . . ?
C48 C50 H50A 109.5 . . ?
C48 C50 H50B 109.5 . . ?
H50A C50 H50B 109.5 . . ?
C48 C50 H50C 109.5 . . ?
H50A C50 H50C 109.5 . . ?
H50B C50 H50C 109.5 . . ?
C48 C51 H51A 109.5 . . ?
C48 C51 H51B 109.5 . . ?
H51A C51 H51B 109.5 . . ?
C48 C51 H51C 109.5 . . ?
H51A C51 H51C 109.5 . . ?
H51B C51 H51C 109.5 . . ?
C53 C52 C54 130.4(2) . . ?
C53 C52 B2 88.5(2) . . ?
C54 C52 B2 138.0(2) . . ?
C53 C52 Rh6 64.83(14) . . ?
C54 C52 Rh6 132.51(18) . . ?
B2 C52 Rh6 72.98(14) . . ?
C52 C53 N3 94.5(2) . . ?
C52 C53 C56 132.9(2) . . ?
N3 C53 C56 130.8(2) . . ?
C52 C53 Rh6 75.60(15) . . ?
N3 C53 Rh6 71.60(13) . . ?
C56 C53 Rh6 125.16(19) . . ?
C52 C53 B2 47.84(14) . . ?
N3 C53 B2 46.69(14) . . ?
C56 C53 B2 167.6(2) . . ?
Rh6 C53 B2 67.01(11) . . ?
C52 C54 C55 111.6(2) . . ?
C52 C54 H54A 109.3 . . ?
C55 C54 H54A 109.3 . . ?
C52 C54 H54B 109.3 . . ?
C55 C54 H54B 109.3 . . ?
H54A C54 H54B 108.0 . . ?
C54 C55 H55A 109.5 . . ?
C54 C55 H55B 109.5 . . ?
H55A C55 H55B 109.5 . . ?
C54 C55 H55C 109.5 . . ?
H55A C55 H55C 109.5 . . ?
H55B C55 H55C 109.5 . . ?
C53 C56 C57 114.8(2) . . ?
C53 C56 H56A 108.6 . . ?
C57 C56 H56A 108.6 . . ?
C53 C56 H56B 108.6 . . ?
C57 C56 H56B 108.6 . . ?
H56A C56 H56B 107.5 . . ?
C56 C57 H57A 109.5 . . ?
C56 C57 H57B 109.5 . . ?
H57A C57 H57B 109.5 . . ?
C56 C57 H57C 109.5 . . ?
H57A C57 H57C 109.5 . . ?
H57B C57 H57C 109.5 . . ?
C60 C58 C59 109.6(2) . . ?
C60 C58 P10 114.5(2) . . ?
C59 C58 P10 109.97(18) . . ?
C60 C58 H58 107.5 . . ?
C59 C58 H58 107.5 . . ?
P10 C58 H58 107.5 . . ?
C58 C59 H59A 109.5 . . ?
C58 C59 H59B 109.5 . . ?
H59A C59 H59B 109.5 . . ?
C58 C59 H59C 109.5 . . ?
H59A C59 H59C 109.5 . . ?
H59B C59 H59C 109.5 . . ?
C58 C60 H60A 109.5 . . ?
C58 C60 H60B 109.5 . . ?
H60A C60 H60B 109.5 . . ?
C58 C60 H60C 109.5 . . ?
H60A C60 H60C 109.5 . . ?
H60B C60 H60C 109.5 . . ?
C63 C61 C62 111.2(2) . . ?
C63 C61 P10 116.2(2) . . ?
C62 C61 P10 112.9(2) . . ?
C63 C61 H61 105.1 . . ?
C62 C61 H61 105.1 . . ?
P10 C61 H61 105.1 . . ?
C61 C62 H62A 109.5 . . ?
C61 C62 H62B 109.5 . . ?
H62A C62 H62B 109.5 . . ?
C61 C62 H62C 109.5 . . ?
H62A C62 H62C 109.5 . . ?
H62B C62 H62C 109.5 . . ?
C61 C63 H63A 109.5 . . ?
C61 C63 H63B 109.5 . . ?
H63A C63 H63B 109.5 . . ?
C61 C63 H63C 109.5 . . ?
H63A C63 H63C 109.5 . . ?
H63B C63 H63C 109.5 . . ?
C65 C64 C66 109.3(2) . . ?
C65 C64 P10 111.8(2) . . ?
C66 C64 P10 117.76(18) . . ?
C65 C64 H64 105.7 . . ?
C66 C64 H64 105.7 . . ?
P10 C64 H64 105.7 . . ?
C64 C65 H65A 109.5 . . ?
C64 C65 H65B 109.5 . . ?
H65A C65 H65B 109.5 . . ?
C64 C65 H65C 109.5 . . ?
H65A C65 H65C 109.5 . . ?
H65B C65 H65C 109.5 . . ?
C64 C66 H66A 109.5 . . ?
C64 C66 H66B 109.5 . . ?
H66A C66 H66B 109.5 . . ?
C64 C66 H66C 109.5 . . ?
H66A C66 H66C 109.5 . . ?
H66B C66 H66C 109.5 . . ?

loop_
_geom_bond_atom_site_label_1
_geom_bond_atom_site_label_2
_geom_bond_distance
_geom_bond_site_symmetry_2
_geom_bond_publ_flag
B1 N4 1.522(4) . ?
B1 C11 1.539(4) . ?
B1 C21 1.574(4) . ?
B1 C12 2.077(4) . ?
B1 Rh5 2.294(3) . ?
B2 N3 1.514(4) . ?
B2 C52 1.543(4) . ?
B2 C39 1.572(4) . ?
B2 C53 2.080(4) . ?
B2 Rh6 2.275(3) . ?
N3 C53 1.459(3) . ?
N3 C48 1.488(3) . ?
N3 Rh6 2.100(2) . ?
N4 C12 1.462(3) . ?
N4 C17 1.492(3) . ?
N4 Rh5 2.114(2) . ?
Rh5 C12 2.028(3) . ?
Rh5 C11 2.184(3) . ?
Rh5 P9 2.3136(8) . ?
Rh5 Cl8 2.3676(9) . ?
Rh6 C53 2.040(3) . ?
Rh6 C52 2.183(3) . ?
Rh6 P10 2.3087(8) . ?
Rh6 Cl7 2.3695(8) . ?
P9 C33 1.847(3) . ?
P9 C36 1.854(3) . ?
P9 C30 1.857(3) . ?
P10 C58 1.857(3) . ?
P10 C64 1.858(3) . ?
P10 C61 1.860(3) . ?
C11 C12 1.430(4) . ?
C11 C15 1.495(4) . ?
C12 C13 1.495(4) . ?
C13 C14 1.535(4) . ?
C13 H13A 0.9900 . ?
C13 H13B 0.9900 . ?
C14 H14A 0.9800 . ?
C14 H14B 0.9800 . ?
C14 H14C 0.9800 . ?
C15 C16 1.498(4) . ?
C15 H15A 0.9900 . ?
C15 H15B 0.9900 . ?
C16 H16A 0.9800 . ?
C16 H16B 0.9800 . ?
C16 H16C 0.9800 . ?
C17 C18 1.520(4) . ?
C17 C20 1.530(4) . ?
C17 C19 1.534(4) . ?
C18 H18A 0.9800 . ?
C18 H18B 0.9800 . ?
C18 H18C 0.9800 . ?
C19 H19A 0.9800 . ?
C19 H19B 0.9800 . ?
C19 H19C 0.9800 . ?
C20 H20A 0.9800 . ?
C20 H20B 0.9800 . ?
C20 H20C 0.9800 . ?
C21 C26 1.410(4) . ?
C21 C22 1.411(4) . ?
C22 C23 1.392(4) . ?
C22 C27 1.517(4) . ?
C23 C24 1.387(5) . ?
C23 H23 0.9500 . ?
C24 C25 1.388(4) . ?
C24 C28 1.517(4) . ?
C25 C26 1.398(4) . ?
C25 H25 0.9500 . ?
C26 C29 1.520(4) . ?
C27 H27A 0.9800 . ?
C27 H27B 0.9800 . ?
C27 H27C 0.9800 . ?
C28 H28A 0.9800 . ?
C28 H28B 0.9800 . ?
C28 H28C 0.9800 . ?
C29 H29A 0.9800 . ?
C29 H29B 0.9800 . ?
C29 H29C 0.9800 . ?
C30 C32 1.540(4) . ?
C30 C31 1.540(4) . ?
C30 H30 1.0000 . ?
C31 H31A 0.9800 . ?
C31 H31B 0.9800 . ?
C31 H31C 0.9800 . ?
C32 H32A 0.9800 . ?
C32 H32B 0.9800 . ?
C32 H32C 0.9800 . ?
C33 C35 1.529(4) . ?
C33 C34 1.538(4) . ?
C33 H33 1.0000 . ?
C34 H34A 0.9800 . ?
C34 H34B 0.9800 . ?
C34 H34C 0.9800 . ?
C35 H35A 0.9800 . ?
C35 H35B 0.9800 . ?
C35 H35C 0.9800 . ?
C36 C37 1.524(5) . ?
C36 C38 1.527(4) . ?
C36 H36 1.0000 . ?
C37 H37A 0.9800 . ?
C37 H37B 0.9800 . ?
C37 H37C 0.9800 . ?
C38 H38A 0.9800 . ?
C38 H38B 0.9800 . ?
C38 H38C 0.9800 . ?
C39 C44 1.410(4) . ?
C39 C40 1.412(4) . ?
C40 C41 1.400(4) . ?
C40 C45 1.503(4) . ?
C41 C42 1.377(4) . ?
C41 H41 0.9500 . ?
C42 C43 1.383(4) . ?
C42 C46 1.522(4) . ?
C43 C44 1.395(4) . ?
C43 H43 0.9500 . ?
C44 C47 1.517(4) . ?
C45 H45A 0.9800 . ?
C45 H45B 0.9800 . ?
C45 H45C 0.9800 . ?
C46 H46A 0.9800 . ?
C46 H46B 0.9800 . ?
C46 H46C 0.9800 . ?
C47 H47A 0.9800 . ?
C47 H47B 0.9800 . ?
C47 H47C 0.9800 . ?
C48 C51 1.523(4) . ?
C48 C50 1.524(4) . ?
C48 C49 1.532(4) . ?
C49 H49A 0.9800 . ?
C49 H49B 0.9800 . ?
C49 H49C 0.9800 . ?
C50 H50A 0.9800 . ?
C50 H50B 0.9800 . ?
C50 H50C 0.9800 . ?
C51 H51A 0.9800 . ?
C51 H51B 0.9800 . ?
C51 H51C 0.9800 . ?
C52 C53 1.436(4) . ?
C52 C54 1.498(4) . ?
C53 C56 1.492(4) . ?
C54 C55 1.525(4) . ?
C54 H54A 0.9900 . ?
C54 H54B 0.9900 . ?
C55 H55A 0.9800 . ?
C55 H55B 0.9800 . ?
C55 H55C 0.9800 . ?
C56 C57 1.524(4) . ?
C56 H56A 0.9900 . ?
C56 H56B 0.9900 . ?
C57 H57A 0.9800 . ?
C57 H57B 0.9800 . ?
C57 H57C 0.9800 . ?
C58 C60 1.525(4) . ?
C58 C59 1.534(4) . ?
C58 H58 1.0000 . ?
C59 H59A 0.9800 . ?
C59 H59B 0.9800 . ?
C59 H59C 0.9800 . ?
C60 H60A 0.9800 . ?
C60 H60B 0.9800 . ?
C60 H60C 0.9800 . ?
C61 C63 1.530(4) . ?
C61 C62 1.534(4) . ?
C61 H61 1.0000 . ?
C62 H62A 0.9800 . ?
C62 H62B 0.9800 . ?
C62 H62C 0.9800 . ?
C63 H63A 0.9800 . ?
C63 H63B 0.9800 . ?
C63 H63C 0.9800 . ?
C64 C65 1.533(4) . ?
C64 C66 1.537(4) . ?
C64 H64 1.0000 . ?
C65 H65A 0.9800 . ?
C65 H65B 0.9800 . ?
C65 H65C 0.9800 . ?
C66 H66A 0.9800 . ?
C66 H66B 0.9800 . ?
C66 H66C 0.9800 . ?

loop_
_geom_torsion_atom_site_label_1
_geom_torsion_atom_site_label_2
_geom_torsion_atom_site_label_3
_geom_torsion_atom_site_label_4
_geom_torsion
_geom_torsion_site_symmetry_1
_geom_torsion_site_symmetry_2
_geom_torsion_site_symmetry_3
_geom_torsion_site_symmetry_4
_geom_torsion_publ_flag
C52 B2 N3 C53 -2.05(19) . . . . ?
C39 B2 N3 C53 163.7(3) . . . . ?
Rh6 B2 N3 C53 -66.77(13) . . . . ?
C52 B2 N3 C48 -160.6(3) . . . . ?
C39 B2 N3 C48 5.2(5) . . . . ?
C53 B2 N3 C48 -158.5(3) . . . . ?
Rh6 B2 N3 C48 134.7(3) . . . . ?
C52 B2 N3 Rh6 64.72(14) . . . . ?
C39 B2 N3 Rh6 -129.5(3) . . . . ?
C53 B2 N3 Rh6 66.77(13) . . . . ?
C11 B1 N4 C12 1.87(19) . . . . ?
C21 B1 N4 C12 -164.8(3) . . . . ?
Rh5 B1 N4 C12 65.95(13) . . . . ?
C11 B1 N4 C17 160.8(3) . . . . ?
C21 B1 N4 C17 -5.8(5) . . . . ?
C12 B1 N4 C17 158.9(4) . . . . ?
Rh5 B1 N4 C17 -135.1(3) . . . . ?
C11 B1 N4 Rh5 -64.07(15) . . . . ?
C21 B1 N4 Rh5 129.3(3) . . . . ?
C12 B1 N4 Rh5 -65.95(13) . . . . ?
N4 B1 C11 C12 -1.9(2) . . . . ?
C21 B1 C11 C12 163.5(3) . . . . ?
Rh5 B1 C11 C12 -63.67(14) . . . . ?
N4 B1 C11 C15 -159.7(3) . . . . ?
C21 B1 C11 C15 5.7(6) . . . . ?
C12 B1 C11 C15 -157.8(4) . . . . ?
Rh5 B1 C11 C15 138.5(4) . . . . ?
N4 B1 C11 Rh5 61.75(14) . . . . ?
C21 B1 C11 Rh5 -132.8(3) . . . . ?
C12 B1 C11 Rh5 63.67(14) . . . . ?
C15 C11 C12 N4 162.8(3) . . . . ?
B1 C11 C12 N4 2.0(2) . . . . ?
Rh5 C11 C12 N4 -70.65(14) . . . . ?
C15 C11 C12 C13 0.9(5) . . . . ?
B1 C11 C12 C13 -159.9(3) . . . . ?
Rh5 C11 C12 C13 127.5(3) . . . . ?
C15 C11 C12 Rh5 -126.6(3) . . . . ?
B1 C11 C12 Rh5 72.65(15) . . . . ?
C15 C11 C12 B1 160.8(4) . . . . ?
Rh5 C11 C12 B1 -72.65(15) . . . . ?
C17 N4 C12 C11 -161.8(3) . . . . ?
B1 N4 C12 C11 -2.0(2) . . . . ?
Rh5 N4 C12 C11 73.79(16) . . . . ?
C17 N4 C12 C13 0.6(5) . . . . ?
B1 N4 C12 C13 160.4(3) . . . . ?
Rh5 N4 C12 C13 -123.8(3) . . . . ?
C17 N4 C12 Rh5 124.4(3) . . . . ?
B1 N4 C12 Rh5 -75.82(14) . . . . ?
C17 N4 C12 B1 -159.8(4) . . . . ?
Rh5 N4 C12 B1 75.82(14) . . . . ?
C11 C12 C13 C14 71.6(4) . . . . ?
N4 C12 C13 C14 -84.5(3) . . . . ?
Rh5 C12 C13 C14 177.4(2) . . . . ?
B1 C12 C13 C14 -11.3(10) . . . . ?
C12 C11 C15 C16 175.5(3) . . . . ?
B1 C11 C15 C16 -33.9(5) . . . . ?
Rh5 C11 C15 C16 84.6(3) . . . . ?
C12 N4 C17 C18 -159.4(3) . . . . ?
B1 N4 C17 C18 49.9(4) . . . . ?
Rh5 N4 C17 C18 -65.2(3) . . . . ?
C12 N4 C17 C20 -39.9(4) . . . . ?
B1 N4 C17 C20 169.4(3) . . . . ?
Rh5 N4 C17 C20 54.3(3) . . . . ?
C12 N4 C17 C19 81.8(3) . . . . ?
B1 N4 C17 C19 -68.8(4) . . . . ?
Rh5 N4 C17 C19 176.03(18) . . . . ?
N4 B1 C21 C26 98.9(4) . . . . ?
C11 B1 C21 C26 -61.1(4) . . . . ?
C12 B1 C21 C26 27.8(13) . . . . ?
Rh5 B1 C21 C26 -166.4(2) . . . . ?
N4 B1 C21 C22 -83.5(4) . . . . ?
C11 B1 C21 C22 116.4(4) . . . . ?
C12 B1 C21 C22 -154.7(10) . . . . ?
Rh5 B1 C21 C22 11.1(4) . . . . ?
C26 C21 C22 C23 0.8(4) . . . . ?
B1 C21 C22 C23 -176.7(3) . . . . ?
C26 C21 C22 C27 -179.5(3) . . . . ?
B1 C21 C22 C27 2.9(4) . . . . ?
C21 C22 C23 C24 0.0(5) . . . . ?
C27 C22 C23 C24 -179.7(3) . . . . ?
C22 C23 C24 C25 -0.8(4) . . . . ?
C22 C23 C24 C28 179.0(3) . . . . ?
C23 C24 C25 C26 0.8(4) . . . . ?
C28 C24 C25 C26 -179.0(3) . . . . ?
C24 C25 C26 C21 0.0(4) . . . . ?
C24 C25 C26 C29 -179.4(3) . . . . ?
C22 C21 C26 C25 -0.8(4) . . . . ?
B1 C21 C26 C25 176.9(2) . . . . ?
C22 C21 C26 C29 178.6(3) . . . . ?
B1 C21 C26 C29 -3.7(4) . . . . ?
C33 P9 C30 C32 70.7(3) . . . . ?
C36 P9 C30 C32 -37.4(3) . . . . ?
Rh5 P9 C30 C32 -163.3(2) . . . . ?
C33 P9 C30 C31 -57.5(2) . . . . ?
C36 P9 C30 C31 -165.6(2) . . . . ?
Rh5 P9 C30 C31 68.6(2) . . . . ?
C36 P9 C33 C35 54.8(3) . . . . ?
C30 P9 C33 C35 -53.3(3) . . . . ?
Rh5 P9 C33 C35 177.0(2) . . . . ?
C36 P9 C33 C34 -173.1(2) . . . . ?
C30 P9 C33 C34 78.7(3) . . . . ?
Rh5 P9 C33 C34 -51.0(3) . . . . ?
C33 P9 C36 C37 56.1(3) . . . . ?
C30 P9 C36 C37 169.1(2) . . . . ?
Rh5 P9 C36 C37 -63.3(2) . . . . ?
C33 P9 C36 C38 -178.6(2) . . . . ?
C30 P9 C36 C38 -65.6(3) . . . . ?
Rh5 P9 C36 C38 61.9(3) . . . . ?
N3 B2 C39 C44 -93.9(3) . . . . ?
C52 B2 C39 C44 63.0(5) . . . . ?
C53 B2 C39 C44 -39.8(10) . . . . ?
Rh6 B2 C39 C44 175.6(2) . . . . ?
N3 B2 C39 C40 82.3(4) . . . . ?
C52 B2 C39 C40 -120.8(4) . . . . ?
C53 B2 C39 C40 136.4(8) . . . . ?
Rh6 B2 C39 C40 -8.2(4) . . . . ?
C44 C39 C40 C41 2.7(4) . . . . ?
B2 C39 C40 C41 -173.5(3) . . . . ?
C44 C39 C40 C45 -176.9(3) . . . . ?
B2 C39 C40 C45 7.0(4) . . . . ?
C39 C40 C41 C42 -0.1(4) . . . . ?
C45 C40 C41 C42 179.4(3) . . . . ?
C40 C41 C42 C43 -2.2(4) . . . . ?
C40 C41 C42 C46 178.7(3) . . . . ?
C41 C42 C43 C44 2.0(4) . . . . ?
C46 C42 C43 C44 -178.9(3) . . . . ?
C42 C43 C44 C39 0.6(4) . . . . ?
C42 C43 C44 C47 -178.3(3) . . . . ?
C40 C39 C44 C43 -2.9(4) . . . . ?
B2 C39 C44 C43 173.5(2) . . . . ?
C40 C39 C44 C47 176.0(2) . . . . ?
B2 C39 C44 C47 -7.6(4) . . . . ?
C53 N3 C48 C51 41.2(4) . . . . ?
B2 N3 C48 C51 -168.5(3) . . . . ?
Rh6 N3 C48 C51 -54.2(3) . . . . ?
C53 N3 C48 C50 -81.6(3) . . . . ?
B2 N3 C48 C50 68.7(3) . . . . ?
Rh6 N3 C48 C50 -176.98(17) . . . . ?
C53 N3 C48 C49 160.8(2) . . . . ?
B2 N3 C48 C49 -48.9(4) . . . . ?
Rh6 N3 C48 C49 65.4(3) . . . . ?
N3 B2 C52 C53 2.08(19) . . . . ?
C39 B2 C52 C53 -160.0(3) . . . . ?
Rh6 B2 C52 C53 64.09(14) . . . . ?
N3 B2 C52 C54 162.2(3) . . . . ?
C39 B2 C52 C54 0.2(6) . . . . ?
C53 B2 C52 C54 160.1(4) . . . . ?
Rh6 B2 C52 C54 -135.8(3) . . . . ?
N3 B2 C52 Rh6 -62.01(13) . . . . ?
C39 B2 C52 Rh6 136.0(4) . . . . ?
C53 B2 C52 Rh6 -64.09(14) . . . . ?
C54 C52 C53 N3 -164.8(3) . . . . ?
B2 C52 C53 N3 -2.2(2) . . . . ?
Rh6 C52 C53 N3 69.69(14) . . . . ?
C54 C52 C53 C56 0.5(5) . . . . ?
B2 C52 C53 C56 163.2(3) . . . . ?
Rh6 C52 C53 C56 -124.9(3) . . . . ?
C54 C52 C53 Rh6 125.5(3) . . . . ?
B2 C52 C53 Rh6 -71.86(14) . . . . ?
C54 C52 C53 B2 -162.7(3) . . . . ?
Rh6 C52 C53 B2 71.86(14) . . . . ?
C48 N3 C53 C52 161.7(3) . . . . ?
B2 N3 C53 C52 2.2(2) . . . . ?
Rh6 N3 C53 C52 -73.19(15) . . . . ?
C48 N3 C53 C56 -4.2(5) . . . . ?
B2 N3 C53 C56 -163.6(3) . . . . ?
Rh6 N3 C53 C56 121.0(3) . . . . ?
C48 N3 C53 Rh6 -125.1(3) . . . . ?
B2 N3 C53 Rh6 75.40(14) . . . . ?
C48 N3 C53 B2 159.5(3) . . . . ?
Rh6 N3 C53 B2 -75.40(14) . . . . ?
C53 C52 C54 C55 -170.2(3) . . . . ?
B2 C52 C54 C55 36.3(4) . . . . ?
Rh6 C52 C54 C55 -78.9(3) . . . . ?
C52 C53 C56 C57 -84.9(4) . . . . ?
N3 C53 C56 C57 75.6(4) . . . . ?
Rh6 C53 C56 C57 171.3(2) . . . . ?
B2 C53 C56 C57 2.5(12) . . . . ?
C64 P10 C58 C60 -172.4(2) . . . . ?
C61 P10 C58 C60 -59.1(2) . . . . ?
Rh6 P10 C58 C60 58.9(2) . . . . ?
C64 P10 C58 C59 63.7(2) . . . . ?
C61 P10 C58 C59 176.96(19) . . . . ?
Rh6 P10 C58 C59 -65.0(2) . . . . ?
C58 P10 C61 C63 -61.2(2) . . . . ?
C64 P10 C61 C63 47.3(3) . . . . ?
Rh6 P10 C61 C63 175.1(2) . . . . ?
C58 P10 C61 C62 168.5(2) . . . . ?
C64 P10 C61 C62 -83.0(2) . . . . ?
Rh6 P10 C61 C62 44.9(2) . . . . ?
C58 P10 C64 C65 163.67(19) . . . . ?
C61 P10 C64 C65 54.0(2) . . . . ?
Rh6 P10 C64 C65 -68.3(2) . . . . ?
C58 P10 C64 C66 35.8(2) . . . . ?
C61 P10 C64 C66 -73.9(2) . . . . ?
Rh6 P10 C64 C66 163.80(18) . . . . ?
